data_2220851
loop_
_publ_author_name
'Patroniak, Violetta'
'Kubicki, Maciej'

_publ_section_title
;
 <i>trans</i>-Bis(acetonitrile-\k<i>N</i>)tetraaquacobalt(II)
 tetrachloridocobaltate(II)
;
_journal_coeditor_code KP2200
_journal_issue 2
_journal_name_full 'Acta Crystallographica Section E'
_journal_page_first m173
_journal_page_last m174
_journal_paper_doi 10.1107/S1600536809000750
_journal_volume 65
_journal_year 2009
_chemical_formula_iupac '[Co (C2 H3 N)2 (H2 O)4] [Co Cl4]'
_chemical_formula_moiety 'C4 H14 Co N2 O4 2+, Cl4 Co 2-'
_chemical_formula_sum 'C4 H14 Cl4 Co2 N2 O4'
_chemical_formula_weight 413.83
_chemical_name_systematic
;
<i>trans</i>-Bis(acetonitrile-\k<i>N</i>)tetraaquacobalt(II)
tetrachloridocobaltate(II)
;
_space_group_IT_number 19
_symmetry_cell_setting orthorhombic
_symmetry_space_group_name_Hall 'P 2ac 2ab'
_symmetry_space_group_name_H-M 'P 21 21 21'
_atom_sites_solution_hydrogens geom
_atom_sites_solution_primary direct
_atom_sites_solution_secondary difmap
_audit_creation_method SHELXL-97
_cell_angle_alpha 90.00
_cell_angle_beta 90.00
_cell_angle_gamma 90.00
_cell_formula_units_Z 4
_cell_length_a 7.0569(4)
_cell_length_b 12.3209(8)
_cell_length_c 17.9698(12)
_cell_measurement_reflns_used 5736
_cell_measurement_temperature 170(2)
_cell_measurement_theta_max 22
_cell_measurement_theta_min 4
_cell_volume 1562.43(17)
_computing_cell_refinement
;
CrysAlis RED (Oxford Diffraction, 2007)
;
_computing_data_collection
;
CrysAlis CCD (Oxford Diffraction, 2007)
;
_computing_data_reduction
;
CrysAlis RED (Oxford Diffraction, 2007)
;
_computing_molecular_graphics
;
Stereochemical Workstation Operation Manual (Siemens, 1989) and
Mercury (Macrae <i>et al.</i>,  2008)
;
_computing_publication_material 'SHELXL97 (Sheldrick, 2008)'
_computing_structure_refinement 'SHELXL97 (Sheldrick, 2008)'
_computing_structure_solution 'SHELXS97 (Sheldrick, 2008)'
_diffrn_ambient_temperature 170.0(10)
_diffrn_measured_fraction_theta_full 0.998
_diffrn_measured_fraction_theta_max 0.998
_diffrn_measurement_device_type 'Kuma KM-4-CCD'
_diffrn_measurement_method \w
_diffrn_radiation_monochromator graphite
_diffrn_radiation_source 'fine-focus sealed tube'
_diffrn_radiation_type MoK\a
_diffrn_radiation_wavelength 0.71073
_diffrn_reflns_av_R_equivalents 0.0273
_diffrn_reflns_av_sigmaI/netI 0.0307
_diffrn_reflns_limit_h_max 8
_diffrn_reflns_limit_h_min -8
_diffrn_reflns_limit_k_max 14
_diffrn_reflns_limit_k_min -14
_diffrn_reflns_limit_l_max 21
_diffrn_reflns_limit_l_min -19
_diffrn_reflns_number 6778
_diffrn_reflns_theta_full 24.98
_diffrn_reflns_theta_max 24.98
_diffrn_reflns_theta_min 2.00
_exptl_absorpt_coefficient_mu 2.805
_exptl_absorpt_correction_T_max 0.57
_exptl_absorpt_correction_T_min 0.52
_exptl_absorpt_correction_type multi-scan
_exptl_absorpt_process_details '(CrysAlis RED; Oxford Diffraction, 2007)'
_exptl_crystal_colour blue
_exptl_crystal_density_diffrn 1.759
_exptl_crystal_density_method 'not measured'
_exptl_crystal_description prism
_exptl_crystal_F_000 824
_exptl_crystal_size_max 0.2
_exptl_crystal_size_mid 0.2
_exptl_crystal_size_min 0.2
_refine_diff_density_max 3.410
_refine_diff_density_min -0.575
_refine_ls_abs_structure_details 'Flack (1983), 1006 Friedel pairs'
_refine_ls_abs_structure_Flack 0.28(4)
_refine_ls_extinction_method none
_refine_ls_goodness_of_fit_ref 1.034
_refine_ls_hydrogen_treatment constr
_refine_ls_matrix_type full
_refine_ls_number_parameters 145
_refine_ls_number_reflns 2619
_refine_ls_number_restraints 0
_refine_ls_restrained_S_all 1.034
_refine_ls_R_factor_all 0.0685
_refine_ls_R_factor_gt 0.0641
_refine_ls_shift/su_max 0.000
_refine_ls_shift/su_mean 0.000
_refine_ls_structure_factor_coef Fsqd
_refine_ls_weighting_details 'calc w=1/[\s^2^(Fo^2^)+(0.1310P)^2^+0.4597P] where P=(Fo^2^+2Fc^2^)/3'
_refine_ls_weighting_scheme calc
_refine_ls_wR_factor_gt 0.1593
_refine_ls_wR_factor_ref 0.1635
_reflns_number_gt 2386
_reflns_number_total 2619
_reflns_threshold_expression I>2\s(I)
_cod_data_source_file kp2200.cif
_cod_data_source_block I
_cod_database_code 2220851
_cod_database_fobs_code 2220851

loop_
_symmetry_equiv_pos_as_xyz
'x, y, z'
'-x+1/2, -y, z+1/2'
'x+1/2, -y+1/2, -z'
'-x, y+1/2, -z+1/2'

loop_
_atom_site_type_symbol
_atom_site_label
_atom_site_fract_x
_atom_site_fract_y
_atom_site_fract_z
_atom_site_U_iso_or_equiv
_atom_site_adp_type
_atom_site_calc_flag
_atom_site_refinement_flags
_atom_site_occupancy
_atom_site_disorder_assembly
_atom_site_disorder_group
Co Co1 0.75813(15) 0.49124(7) 0.11221(5) 0.0234(3) Uani d . 1 . .
O O1W 0.6109(8) 0.4648(5) 0.2112(3) 0.0336(13) Uani d . 1 . .
H H1WA 0.6469 0.4571 0.2590 0.044 Uiso d R 1 . .
H H1WB 0.4977 0.4985 0.2113 0.044 Uiso d R 1 . .
O O2W 0.6278(8) 0.3582(4) 0.0632(3) 0.0369(14) Uani d . 1 . .
H H2WA 0.6344 0.2855 0.0584 0.048 Uiso d R 1 . .
H H2WB 0.5070 0.3775 0.0540 0.048 Uiso d R 1 . .
O O3W 0.8873(8) 0.6277(4) 0.1558(3) 0.0363(14) Uani d . 1 . .
H H3WA 1.0017 0.6448 0.1747 0.047 Uiso d R 1 . .
H H3WB 0.8287 0.6903 0.1440 0.047 Uiso d R 1 . .
O O4W 0.8975(7) 0.5205(4) 0.0117(3) 0.0336(13) Uani d . 1 . .
H H4WA 0.9898 0.4702 0.0091 0.044 Uiso d R 1 . .
H H4WB 0.8595 0.5339 -0.0353 0.044 Uiso d R 1 . .
N N11 0.9845(8) 0.3935(5) 0.1465(3) 0.0262(13) Uani d . 1 . .
C C12 1.1077(12) 0.3375(6) 0.1583(4) 0.0299(18) Uani d . 1 . .
C C13 1.2670(12) 0.2646(6) 0.1711(5) 0.0353(18) Uani d . 1 . .
H H13A 1.3462 0.2612 0.1263 0.046 Uiso d R 1 . .
H H13B 1.2192 0.1918 0.1828 0.046 Uiso d R 1 . .
H H13C 1.3428 0.2916 0.2130 0.046 Uiso d R 1 . .
N N21 0.5299(9) 0.5881(5) 0.0764(4) 0.0274(14) Uani d . 1 . .
C C22 0.4087(10) 0.6463(6) 0.0660(4) 0.0229(15) Uani d . 1 . .
C C23 0.2587(12) 0.7229(6) 0.0533(5) 0.0389(19) Uani d . 1 . .
H H23A 0.2599 0.7775 0.0930 0.051 Uiso d R 1 . .
H H23B 0.1367 0.6848 0.0536 0.051 Uiso d R 1 . .
H H23C 0.2767 0.7587 0.0051 0.051 Uiso d R 1 . .
Co Co2 0.16403(13) 0.51515(7) 0.35869(5) 0.0222(3) Uani d . 1 . .
Cl Cl1 0.3220(3) 0.35571(15) 0.36207(13) 0.0393(5) Uani d . 1 . .
Cl Cl2 -0.1531(2) 0.48179(16) 0.36180(10) 0.0339(5) Uani d . 1 . .
Cl Cl3 0.2520(3) 0.61534(15) 0.25785(10) 0.0327(5) Uani d . 1 . .
Cl Cl4 0.2382(3) 0.61707(13) 0.46316(9) 0.0278(4) Uani d . 1 . .

loop_
_atom_site_aniso_label
_atom_site_aniso_U_11
_atom_site_aniso_U_22
_atom_site_aniso_U_33
_atom_site_aniso_U_12
_atom_site_aniso_U_13
_atom_site_aniso_U_23
Co1 0.0234(5) 0.0248(5) 0.0218(5) 0.0022(4) -0.0002(4) -0.0008(4)
O1W 0.030(3) 0.050(3) 0.021(3) 0.003(3) 0.008(2) 0.006(3)
O2W 0.034(3) 0.031(3) 0.046(4) 0.001(2) -0.012(3) -0.004(3)
O3W 0.036(3) 0.029(3) 0.043(3) 0.002(2) -0.010(3) -0.008(3)
O4W 0.028(2) 0.044(3) 0.029(3) 0.005(3) 0.000(2) 0.007(3)
N11 0.024(3) 0.027(3) 0.028(3) 0.006(3) 0.003(3) 0.001(3)
C12 0.034(4) 0.031(4) 0.025(4) -0.007(4) 0.003(3) 0.007(3)
C13 0.032(4) 0.039(4) 0.035(4) 0.006(4) -0.003(4) 0.007(3)
N21 0.029(3) 0.022(3) 0.031(3) -0.003(3) -0.001(3) -0.004(3)
C22 0.019(3) 0.023(4) 0.026(4) -0.001(3) 0.002(3) 0.003(3)
C23 0.028(4) 0.034(4) 0.055(5) 0.008(4) 0.011(4) 0.011(4)
Co2 0.0225(5) 0.0211(5) 0.0231(5) 0.0001(4) -0.0011(4) 0.0016(4)
Cl1 0.0425(11) 0.0256(9) 0.0497(12) 0.0065(8) -0.0087(11) -0.0011(9)
Cl2 0.0243(8) 0.0487(11) 0.0288(9) -0.0083(8) -0.0021(8) 0.0050(9)
Cl3 0.0302(9) 0.0409(10) 0.0269(9) -0.0002(10) 0.0028(8) 0.0094(8)
Cl4 0.0293(9) 0.0270(8) 0.0272(9) -0.0022(8) 0.0009(8) -0.0032(7)

loop_
_atom_type_symbol
_atom_type_description
_atom_type_scat_dispersion_real
_atom_type_scat_dispersion_imag
_atom_type_scat_source
C C 0.0033 0.0016 'International Tables Vol C Tables 4.2.6.8 and 6.1.1.4'
H H 0.0000 0.0000 'International Tables Vol C Tables 4.2.6.8 and 6.1.1.4'
N N 0.0061 0.0033 'International Tables Vol C Tables 4.2.6.8 and 6.1.1.4'
O O 0.0106 0.0060 'International Tables Vol C Tables 4.2.6.8 and 6.1.1.4'
Cl Cl 0.1484 0.1585 'International Tables Vol C Tables 4.2.6.8 and 6.1.1.4'
Co Co 0.3494 0.9721 'International Tables Vol C Tables 4.2.6.8 and 6.1.1.4'

loop_
_geom_angle_atom_site_label_1
_geom_angle_atom_site_label_2
_geom_angle_atom_site_label_3
_geom_angle_site_symmetry_1
_geom_angle_site_symmetry_3
_geom_angle
_geom_angle_publ_flag
O3W Co1 O2W . . 177.1(2) ?
O3W Co1 O1W . . 91.3(2) ?
O2W Co1 O1W . . 91.0(2) ?
O3W Co1 O4W . . 88.8(2) ?
O2W Co1 O4W . . 88.7(2) ?
O1W Co1 O4W . . 178.1(2) ?
O3W Co1 N11 . . 91.1(2) ?
O2W Co1 N11 . . 90.5(2) ?
O1W Co1 N11 . . 92.2(2) ?
O4W Co1 N11 . . 89.7(2) ?
O3W Co1 N21 . . 89.6(2) ?
O2W Co1 N21 . . 88.8(2) ?
O1W Co1 N21 . . 88.2(2) ?
O4W Co1 N21 . . 89.9(2) ?
N11 Co1 N21 . . 179.2(2) ?
Co1 O1W H1WA . . 133.6 ?
Co1 O1W H1WB . . 111.9 ?
H1WA O1W H1WB . . 107.2 ?
Co1 O2W H2WA . . 143.4 ?
Co1 O2W H2WB . . 106.7 ?
H2WA O2W H2WB . . 107.1 ?
Co1 O3W H3WA . . 136.8 ?
Co1 O3W H3WB . . 113.9 ?
H3WA O3W H3WB . . 107.4 ?
Co1 O4W H4WA . . 105.4 ?
Co1 O4W H4WB . . 134.6 ?
H4WA O4W H4WB . . 107.1 ?
C12 N11 Co1 . . 173.6(6) ?
N11 C12 C13 . . 178.2(8) ?
C12 C13 H13A . . 109.6 ?
C12 C13 H13B . . 109.3 ?
H13A C13 H13B . . 109.5 ?
C12 C13 H13C . . 109.4 ?
H13A C13 H13C . . 109.5 ?
H13B C13 H13C . . 109.5 ?
C22 N21 Co1 . . 171.1(6) ?
N21 C22 C23 . . 178.2(8) ?
C22 C23 H23A . . 109.2 ?
C22 C23 H23B . . 109.3 ?
H23A C23 H23B . . 109.5 ?
C22 C23 H23C . . 109.8 ?
H23A C23 H23C . . 109.5 ?
H23B C23 H23C . . 109.5 ?
Cl1 Co2 Cl2 . . 109.11(9) ?
Cl1 Co2 Cl3 . . 110.97(9) ?
Cl2 Co2 Cl3 . . 112.66(8) ?
Cl1 Co2 Cl4 . . 109.74(8) ?
Cl2 Co2 Cl4 . . 107.45(8) ?
Cl3 Co2 Cl4 . . 106.80(7) ?

loop_
_geom_bond_atom_site_label_1
_geom_bond_atom_site_label_2
_geom_bond_site_symmetry_2
_geom_bond_distance
_geom_bond_publ_flag
Co1 O1W . 2.085(5) y
Co1 O2W . 2.076(5) y
Co1 O3W . 2.067(5) y
Co1 O4W . 2.088(5) y
Co1 N11 . 2.093(6) y
Co1 N21 . 2.106(6) y
O1W H1WA . 0.9007 ?
O1W H1WB . 0.9005 ?
O2W H2WA . 0.9005 ?
O2W H2WB . 0.9005 ?
O3W H3WA . 0.9005 ?
O3W H3WB . 0.9009 ?
O4W H4WA . 0.9007 ?
O4W H4WB . 0.9008 ?
N11 C12 . 1.130(10) ?
C12 C13 . 1.458(11) ?
C13 H13A . 0.9807 ?
C13 H13B . 0.9805 ?
C13 H13C . 0.9806 ?
N21 C22 . 1.132(9) ?
C22 C23 . 1.436(10) ?
C23 H23A . 0.9805 ?
C23 H23B . 0.9805 ?
C23 H23C . 0.9807 ?
Co2 Cl1 . 2.260(2) y
Co2 Cl2 . 2.2760(19) y
Co2 Cl3 . 2.2787(19) y
Co2 Cl4 . 2.3185(18) y

loop_
_geom_hbond_atom_site_label_D
_geom_hbond_atom_site_label_H
_geom_hbond_atom_site_label_A
_geom_hbond_site_symmetry_A
_geom_hbond_distance_DH
_geom_hbond_distance_HA
_geom_hbond_distance_DA
_geom_hbond_angle_DHA
O1W H1WA Cl2 1_655 0.90 2.34 3.185(6) 155.2
O1W H1WB Cl3 . 0.90 2.40 3.250(6) 156.6
O2W H2WA Cl4 4_645 0.90 2.29 3.153(5) 159.3
O2W H2WA Cl4 4_645 0.90 2.29 3.153(5) 159.3
O3W H3WA Cl3 1_655 0.90 2.34 3.163(6) 151.7
O3W H3WB Cl1 4_655 0.90 2.30 3.191(6) 169.1
O4W H4WA Cl4 2_664 0.90 2.35 3.201(5) 157.5
O4W H4WB Cl2 2_564 0.90 2.36 3.199(6) 154.5
